data_7244516
loop_
_publ_author_name
'Fedyanin, Ivan V.'

_publ_section_title
;
 Control of supramolecular chirality in co-crystals of achiral molecules
 via stacking interactions and hydrogen bonding
;
_journal_name_full CrystEngComm
_journal_paper_doi 10.1039/D2CE00081D
_journal_year 2022
_chemical_formula_moiety 'C14 H10, 2(C5 H3 N3 O5)'
_chemical_formula_sum 'C24 H16 N6 O10'
_chemical_formula_weight 548.43
_space_group_crystal_system monoclinic
_space_group_IT_number 14
_space_group_name_Hall '-P 2ybc'
_space_group_name_H-M_alt 'P 1 21/c 1'
_atom_sites_solution_hydrogens mixed
_atom_sites_solution_primary dual
_audit_creation_method 'Modified SHELXL output'
_audit_update_record
;
2021-11-23 deposited with the CCDC.	2022-02-24 downloaded from the CCDC.
;
_cell_angle_alpha 90
_cell_angle_beta 92.2871(16)
_cell_angle_gamma 90
_cell_formula_units_Z 4
_cell_length_a 20.2772(5)
_cell_length_b 6.5794(2)
_cell_length_c 17.0425(4)
_cell_measurement_reflns_used 4424
_cell_measurement_temperature 120(2)
_cell_measurement_theta_max 66.97
_cell_measurement_theta_min 4.36
_cell_volume 2271.86(10)
_computing_cell_refinement 'Bruker SAINT'
_computing_data_collection 'Bruker APEX2'
_computing_data_reduction 'Bruker SAINT'
_computing_molecular_graphics 'SHELXTL (Sheldrick, 2008)'
_computing_publication_material 'SHELXTL (Sheldrick, 2008)'
_computing_structure_refinement 'SHELXL (Sheldrick, 2015b)'
_computing_structure_solution 'SHELXT (Sheldrick, 2015a)'
_diffrn_ambient_temperature 120(2)
_diffrn_detector_type 'Bruker APEX II CCD area detector'
_diffrn_measured_fraction_theta_full 0.983
_diffrn_measured_fraction_theta_max 0.975
_diffrn_measurement_device_type 'Bruker APEX DUO diffractometer'
_diffrn_measurement_method '\o and \f scans'
_diffrn_radiation_type CuK\a
_diffrn_radiation_wavelength 1.54178
_diffrn_reflns_av_R_equivalents 0.0518
_diffrn_reflns_av_unetI/netI 0.0334
_diffrn_reflns_Laue_measured_fraction_full 0.983
_diffrn_reflns_Laue_measured_fraction_max 0.975
_diffrn_reflns_limit_h_max 23
_diffrn_reflns_limit_h_min -23
_diffrn_reflns_limit_k_max 7
_diffrn_reflns_limit_k_min -7
_diffrn_reflns_limit_l_max 20
_diffrn_reflns_limit_l_min -20
_diffrn_reflns_number 24792
_diffrn_reflns_point_group_measured_fraction_full 0.983
_diffrn_reflns_point_group_measured_fraction_max 0.975
_diffrn_reflns_theta_full 67.679
_diffrn_reflns_theta_max 68.146
_diffrn_reflns_theta_min 2.181
_exptl_absorpt_coefficient_mu 1.100
_exptl_absorpt_correction_T_max 0.864
_exptl_absorpt_correction_T_min 0.791
_exptl_absorpt_correction_type multi-scan
_exptl_absorpt_process_details SADABS
_exptl_crystal_colour yellow
_exptl_crystal_density_diffrn 1.603
_exptl_crystal_description needle
_exptl_crystal_F_000 1128
_exptl_crystal_size_max 0.270
_exptl_crystal_size_mid 0.080
_exptl_crystal_size_min 0.060
_refine_diff_density_max 0.195
_refine_diff_density_min -0.239
_refine_diff_density_rms 0.047
_refine_ls_extinction_method none
_refine_ls_goodness_of_fit_ref 1.048
_refine_ls_hydrogen_treatment mixed
_refine_ls_matrix_type full
_refine_ls_number_parameters 369
_refine_ls_number_reflns 4037
_refine_ls_number_restraints 0
_refine_ls_restrained_S_all 1.048
_refine_ls_R_factor_all 0.0534
_refine_ls_R_factor_gt 0.0375
_refine_ls_shift/su_max 0.000
_refine_ls_shift/su_mean 0.000
_refine_ls_structure_factor_coef Fsqd
_refine_ls_weighting_details 'w=1/[\s^2^(Fo^2^)+(0.0450P)^2^+0.4500P] where P=(Fo^2^+2Fc^2^)/3'
_refine_ls_weighting_scheme calc
_refine_ls_wR_factor_gt 0.0873
_refine_ls_wR_factor_ref 0.0949
_reflns_Friedel_coverage 0.000
_reflns_number_gt 3159
_reflns_number_total 4037
_reflns_threshold_expression 'I > 2\s(I)'
_cod_data_source_file d2ce00081d2.cif
_cod_data_source_block 35dnp2o-ant-s2p1
_cod_original_sg_symbol_H-M 'P 21/c'
_cod_database_code 7244516
_publ_contact_name 'Fedyanin, Ivan V.'
_publ_contact_email octy@xrlab.ineos.ac.ru
_shelx_shelxl_version_number 2018/3
_shelx_space_group_comment
;
The symmetry employed for this shelxl refinement is uniquely defined
by the following loop, which should always be used as a source of
symmetry information in preference to the above space-group names.
They are only intended as comments.
;
_shelx_estimated_absorpt_t_min 0.756
_shelx_estimated_absorpt_t_max 0.937

loop_
_space_group_symop_operation_xyz
'x, y, z'
'-x, y+1/2, -z+1/2'
'-x, -y, -z'
'x, -y-1/2, z-1/2'

loop_
_atom_site_label
_atom_site_type_symbol
_atom_site_fract_x
_atom_site_fract_y
_atom_site_fract_z
_atom_site_U_iso_or_equiv
_atom_site_adp_type
_atom_site_occupancy
_atom_site_site_symmetry_order
_atom_site_calc_flag
_atom_site_refinement_flags_posn
_atom_site_refinement_flags_adp
_atom_site_refinement_flags_occupancy
_atom_site_disorder_assembly
_atom_site_disorder_group
O2 O 0.73092(6) 0.84650(19) 0.95804(7) 0.0256(3) Uani 1 1 d . . . . .
O3 O 0.81666(6) 0.8037(2) 1.08270(7) 0.0301(3) Uani 1 1 d . . . . .
O4 O 0.91830(6) 0.8860(2) 1.06526(8) 0.0354(3) Uani 1 1 d . . . . .
O5 O 1.00452(6) 0.8554(3) 0.80832(8) 0.0419(4) Uani 1 1 d . . . . .
O6 O 0.93768(6) 0.9076(2) 0.70732(7) 0.0388(4) Uani 1 1 d . . . . .
N1 N 0.77957(7) 0.8480(2) 0.84099(8) 0.0187(3) Uani 1 1 d . . . . .
H1 H 0.7380(11) 0.844(3) 0.8181(13) 0.039(6) Uiso 1 1 d . . . . .
N3 N 0.86222(7) 0.8473(2) 1.04036(8) 0.0232(3) Uani 1 1 d . . . . .
N5 N 0.94900(7) 0.8752(2) 0.77780(9) 0.0271(4) Uani 1 1 d . . . . .
C2 C 0.78255(8) 0.8479(3) 0.92320(9) 0.0191(4) Uani 1 1 d . . . . .
C3 C 0.84983(8) 0.8516(3) 0.95530(9) 0.0191(4) Uani 1 1 d . . . . .
C4 C 0.90322(8) 0.8606(3) 0.90958(10) 0.0196(4) Uani 1 1 d . . . . .
H4 H 0.946576 0.865648 0.932766 0.024 Uiso 1 1 calc R U . . .
C5 C 0.89331(8) 0.8622(3) 0.82810(10) 0.0194(4) Uani 1 1 d . . . . .
C6 C 0.83127(8) 0.8547(2) 0.79456(10) 0.0189(4) Uani 1 1 d . . . . .
H6 H 0.824759 0.854128 0.739052 0.023 Uiso 1 1 calc R U . . .
O2' O 0.71019(5) 0.83381(19) 0.69923(7) 0.0227(3) Uani 1 1 d . . . . .
O3' O 0.62488(6) 0.8514(2) 0.81978(7) 0.0304(3) Uani 1 1 d . . . . .
O4' O 0.52989(6) 0.9822(2) 0.78557(7) 0.0284(3) Uani 1 1 d . . . . .
O5' O 0.43240(6) 0.7909(2) 0.53658(8) 0.0349(3) Uani 1 1 d . . . . .
O6' O 0.49461(6) 0.7021(2) 0.44199(8) 0.0373(4) Uani 1 1 d . . . . .
N1' N 0.65884(7) 0.7704(2) 0.58122(8) 0.0196(3) Uani 1 1 d . . . . .
H1' H 0.6975(10) 0.744(3) 0.5616(12) 0.029(5) Uiso 1 1 d . . . . .
N3' N 0.58187(7) 0.8979(2) 0.77046(8) 0.0218(3) Uani 1 1 d . . . . .
N5' N 0.48659(7) 0.7555(2) 0.51026(9) 0.0253(3) Uani 1 1 d . . . . .
C2' C 0.65827(8) 0.8183(2) 0.66171(10) 0.0183(4) Uani 1 1 d . . . . .
C3' C 0.59187(8) 0.8481(2) 0.68805(9) 0.0185(4) Uani 1 1 d . . . . .
C4' C 0.53729(8) 0.8327(3) 0.64002(10) 0.0199(4) Uani 1 1 d . . . . .
H4' H 0.494779 0.858238 0.659364 0.024 Uiso 1 1 calc R U . . .
C5' C 0.54451(8) 0.7788(3) 0.56158(10) 0.0199(4) Uani 1 1 d . . . . .
C6' C 0.60562(8) 0.7475(3) 0.53309(10) 0.0208(4) Uani 1 1 d . . . . .
H6' H 0.610305 0.709974 0.479778 0.025 Uiso 1 1 calc R U . . .
C1C C 0.74865(10) 0.3325(3) 0.66592(10) 0.0263(4) Uani 1 1 d . . . . .
H1C H 0.782045 0.329971 0.628397 0.032 Uiso 1 1 calc R U . . .
C2C C 0.68423(10) 0.3239(3) 0.64086(11) 0.0318(5) Uani 1 1 d . . . . .
H2C H 0.673249 0.311449 0.586357 0.038 Uiso 1 1 calc R U . . .
C3C C 0.63348(10) 0.3333(3) 0.69512(12) 0.0316(5) Uani 1 1 d . . . . .
H3C H 0.588597 0.330067 0.676905 0.038 Uiso 1 1 calc R U . . .
C4C C 0.64862(9) 0.3470(3) 0.77301(11) 0.0255(4) Uani 1 1 d . . . . .
H4C H 0.613938 0.354265 0.808772 0.031 Uiso 1 1 calc R U . . .
C5C C 0.71530(8) 0.3508(3) 0.80267(10) 0.0209(4) Uani 1 1 d . . . . .
C6C C 0.73251(8) 0.3585(3) 0.88267(10) 0.0208(4) Uani 1 1 d . . . . .
H6C H 0.698635 0.363351 0.919556 0.025 Uiso 1 1 calc R U . . .
C7C C 0.79796(8) 0.3594(2) 0.90957(10) 0.0197(4) Uani 1 1 d . . . . .
C8C C 0.81627(9) 0.3663(3) 0.99156(10) 0.0246(4) Uani 1 1 d . . . . .
H8C H 0.782779 0.375639 1.028819 0.029 Uiso 1 1 calc R U . . .
C9C C 0.88036(10) 0.3598(3) 1.01707(11) 0.0304(4) Uani 1 1 d . . . . .
H9C H 0.891302 0.363049 1.071781 0.036 Uiso 1 1 calc R U . . .
C10C C 0.93094(9) 0.3482(3) 0.96276(12) 0.0309(4) Uani 1 1 d . . . . .
H10C H 0.975680 0.340727 0.981318 0.037 Uiso 1 1 calc R U . . .
C11C C 0.91644(9) 0.3475(3) 0.88426(11) 0.0257(4) Uani 1 1 d . . . . .
H11C H 0.951275 0.343569 0.848632 0.031 Uiso 1 1 calc R U . . .
C12C C 0.84979(8) 0.3528(3) 0.85454(10) 0.0203(4) Uani 1 1 d . . . . .
C13C C 0.83287(8) 0.3479(3) 0.77432(10) 0.0210(4) Uani 1 1 d . . . . .
H13C H 0.866810 0.346502 0.737478 0.025 Uiso 1 1 calc R U . . .
C14C C 0.76712(8) 0.3452(3) 0.74736(10) 0.0207(4) Uani 1 1 d . . . . .

loop_
_atom_site_aniso_label
_atom_site_aniso_U_11
_atom_site_aniso_U_22
_atom_site_aniso_U_33
_atom_site_aniso_U_23
_atom_site_aniso_U_13
_atom_site_aniso_U_12
O2 0.0211(6) 0.0324(7) 0.0236(6) 0.0025(5) 0.0054(5) 0.0013(5)
O3 0.0330(7) 0.0366(8) 0.0211(6) -0.0011(5) 0.0052(5) 0.0072(6)
O4 0.0334(8) 0.0424(9) 0.0293(7) 0.0036(6) -0.0121(6) -0.0040(6)
O5 0.0175(7) 0.0671(11) 0.0414(8) -0.0071(7) 0.0038(6) -0.0008(7)
O6 0.0327(8) 0.0596(10) 0.0247(7) -0.0027(7) 0.0097(6) -0.0071(7)
N1 0.0168(7) 0.0200(8) 0.0193(7) 0.0014(6) 0.0016(6) 0.0002(6)
N3 0.0281(8) 0.0181(8) 0.0232(8) -0.0009(6) -0.0022(6) 0.0049(6)
N5 0.0210(8) 0.0282(9) 0.0326(9) -0.0080(7) 0.0068(6) -0.0036(6)
C2 0.0234(9) 0.0136(8) 0.0206(8) 0.0001(7) 0.0032(7) 0.0007(7)
C3 0.0246(9) 0.0138(8) 0.0187(8) 0.0001(7) -0.0003(7) 0.0017(7)
C4 0.0201(9) 0.0121(8) 0.0265(9) -0.0018(7) -0.0013(7) 0.0016(7)
C5 0.0193(9) 0.0146(8) 0.0247(9) -0.0028(7) 0.0053(7) -0.0011(7)
C6 0.0217(9) 0.0135(8) 0.0215(8) -0.0010(7) 0.0027(7) -0.0008(7)
O2' 0.0192(6) 0.0270(7) 0.0218(6) -0.0008(5) -0.0007(5) -0.0003(5)
O3' 0.0272(7) 0.0432(8) 0.0208(6) -0.0003(6) -0.0015(5) 0.0051(6)
O4' 0.0239(7) 0.0336(8) 0.0283(7) -0.0047(6) 0.0076(5) 0.0055(6)
O5' 0.0181(7) 0.0510(9) 0.0354(7) -0.0009(6) -0.0006(5) 0.0029(6)
O6' 0.0328(8) 0.0537(10) 0.0249(7) -0.0108(6) -0.0054(6) 0.0036(7)
N1' 0.0177(8) 0.0215(8) 0.0199(7) 0.0005(6) 0.0025(6) 0.0008(6)
N3' 0.0222(8) 0.0210(8) 0.0226(7) -0.0016(6) 0.0038(6) -0.0018(6)
N5' 0.0227(8) 0.0272(9) 0.0259(8) 0.0000(7) -0.0013(6) 0.0000(6)
C2' 0.0213(9) 0.0126(8) 0.0212(8) 0.0021(6) 0.0023(7) -0.0007(7)
C3' 0.0227(9) 0.0139(8) 0.0191(8) 0.0001(7) 0.0041(7) -0.0003(7)
C4' 0.0201(9) 0.0147(8) 0.0250(9) 0.0031(7) 0.0031(7) 0.0005(7)
C5' 0.0188(9) 0.0190(9) 0.0216(8) 0.0015(7) -0.0018(7) -0.0015(7)
C6' 0.0248(9) 0.0169(9) 0.0205(8) 0.0011(7) -0.0009(7) -0.0002(7)
C1C 0.0409(11) 0.0151(9) 0.0231(9) -0.0004(7) 0.0043(8) -0.0042(8)
C2C 0.0507(13) 0.0162(9) 0.0275(10) 0.0007(8) -0.0105(9) -0.0016(8)
C3C 0.0317(11) 0.0179(9) 0.0439(12) 0.0011(8) -0.0133(9) -0.0017(8)
C4C 0.0212(9) 0.0186(9) 0.0364(10) 0.0018(8) -0.0006(7) -0.0009(7)
C5C 0.0249(9) 0.0123(8) 0.0255(9) 0.0010(7) 0.0007(7) -0.0012(7)
C6C 0.0205(9) 0.0180(9) 0.0244(9) 0.0008(7) 0.0066(7) 0.0005(7)
C7C 0.0228(9) 0.0114(8) 0.0250(9) 0.0023(7) 0.0011(7) -0.0002(7)
C8C 0.0329(10) 0.0172(9) 0.0239(9) 0.0011(7) 0.0043(7) -0.0008(8)
C9C 0.0454(12) 0.0165(9) 0.0282(10) 0.0015(8) -0.0117(8) -0.0009(8)
C10C 0.0262(10) 0.0170(9) 0.0483(12) -0.0003(8) -0.0133(8) -0.0012(8)
C11C 0.0200(9) 0.0151(9) 0.0422(11) -0.0013(8) 0.0028(8) -0.0012(7)
C12C 0.0211(9) 0.0122(8) 0.0278(9) -0.0008(7) 0.0012(7) -0.0018(7)
C13C 0.0262(9) 0.0134(8) 0.0242(9) -0.0022(7) 0.0092(7) -0.0017(7)
C14C 0.0279(9) 0.0121(8) 0.0224(9) 0.0008(7) 0.0033(7) -0.0017(7)

loop_
_atom_type_symbol
_atom_type_description
_atom_type_scat_dispersion_real
_atom_type_scat_dispersion_imag
_atom_type_scat_source
C C 0.0181 0.0091 'International Tables Vol C Tables 4.2.6.8 and 6.1.1.4'
H H 0.0000 0.0000 'International Tables Vol C Tables 4.2.6.8 and 6.1.1.4'
N N 0.0311 0.0180 'International Tables Vol C Tables 4.2.6.8 and 6.1.1.4'
O O 0.0492 0.0322 'International Tables Vol C Tables 4.2.6.8 and 6.1.1.4'

loop_
_geom_angle_atom_site_label_1
_geom_angle_atom_site_label_2
_geom_angle_atom_site_label_3
_geom_angle
_geom_angle_site_symmetry_1
_geom_angle_site_symmetry_3
_geom_angle_publ_flag
C6 N1 C2 126.00(15) . . ?
C6 N1 H1 118.6(13) . . ?
C2 N1 H1 115.4(13) . . ?
O4 N3 O3 123.69(14) . . ?
O4 N3 C3 117.39(14) . . ?
O3 N3 C3 118.91(14) . . ?
O5 N5 O6 124.27(15) . . ?
O5 N5 C5 117.81(15) . . ?
O6 N5 C5 117.91(14) . . ?
O2 C2 N1 118.80(15) . . ?
O2 C2 C3 128.85(15) . . ?
N1 C2 C3 112.34(14) . . ?
C4 C3 C2 122.89(15) . . ?
C4 C3 N3 117.38(15) . . ?
C2 C3 N3 119.73(14) . . ?
C3 C4 C5 118.97(15) . . ?
C3 C4 H4 120.5 . . ?
C5 C4 H4 120.5 . . ?
C6 C5 C4 120.75(15) . . ?
C6 C5 N5 118.89(15) . . ?
C4 C5 N5 120.35(15) . . ?
N1 C6 C5 119.02(15) . . ?
N1 C6 H6 120.5 . . ?
C5 C6 H6 120.5 . . ?
C6' N1' C2' 125.78(15) . . ?
C6' N1' H1' 116.9(13) . . ?
C2' N1' H1' 117.1(13) . . ?
O3' N3' O4' 124.22(14) . . ?
O3' N3' C3' 118.69(14) . . ?
O4' N3' C3' 117.09(13) . . ?
O5' N5' O6' 123.62(15) . . ?
O5' N5' C5' 118.51(14) . . ?
O6' N5' C5' 117.87(14) . . ?
O2' C2' N1' 119.42(15) . . ?
O2' C2' C3' 128.48(15) . . ?
N1' C2' C3' 112.08(14) . . ?
C4' C3' C2' 123.34(15) . . ?
C4' C3' N3' 117.10(15) . . ?
C2' C3' N3' 119.55(14) . . ?
C3' C4' C5' 118.91(16) . . ?
C3' C4' H4' 120.5 . . ?
C5' C4' H4' 120.5 . . ?
C6' C5' C4' 120.69(16) . . ?
C6' C5' N5' 119.77(15) . . ?
C4' C5' N5' 119.54(15) . . ?
N1' C6' C5' 119.13(16) . . ?
N1' C6' H6' 120.4 . . ?
C5' C6' H6' 120.4 . . ?
C2C C1C C14C 121.36(17) . . ?
C2C C1C H1C 119.3 . . ?
C14C C1C H1C 119.3 . . ?
C1C C2C C3C 120.58(17) . . ?
C1C C2C H2C 119.7 . . ?
C3C C2C H2C 119.7 . . ?
C4C C3C C2C 120.17(17) . . ?
C4C C3C H3C 119.9 . . ?
C2C C3C H3C 119.9 . . ?
C3C C4C C5C 121.61(17) . . ?
C3C C4C H4C 119.2 . . ?
C5C C4C H4C 119.2 . . ?
C6C C5C C4C 122.98(16) . . ?
C6C C5C C14C 118.70(15) . . ?
C4C C5C C14C 118.32(16) . . ?
C7C C6C C5C 121.48(15) . . ?
C7C C6C H6C 119.3 . . ?
C5C C6C H6C 119.3 . . ?
C6C C7C C8C 122.02(15) . . ?
C6C C7C C12C 119.96(15) . . ?
C8C C7C C12C 118.03(15) . . ?
C9C C8C C7C 121.35(17) . . ?
C9C C8C H8C 119.3 . . ?
C7C C8C H8C 119.3 . . ?
C8C C9C C10C 120.30(17) . . ?
C8C C9C H9C 119.9 . . ?
C10C C9C H9C 119.9 . . ?
C11C C10C C9C 120.79(17) . . ?
C11C C10C H10C 119.6 . . ?
C9C C10C H10C 119.6 . . ?
C10C C11C C12C 121.00(17) . . ?
C10C C11C H11C 119.5 . . ?
C12C C11C H11C 119.5 . . ?
C13C C12C C11C 122.69(16) . . ?
C13C C12C C7C 118.82(15) . . ?
C11C C12C C7C 118.48(16) . . ?
C14C C13C C12C 121.19(15) . . ?
C14C C13C H13C 119.4 . . ?
C12C C13C H13C 119.4 . . ?
C13C C14C C1C 122.20(16) . . ?
C13C C14C C5C 119.84(15) . . ?
C1C C14C C5C 117.94(15) . . ?

loop_
_geom_bond_atom_site_label_1
_geom_bond_atom_site_label_2
_geom_bond_distance
_geom_bond_site_symmetry_2
_geom_bond_publ_flag
O2 C2 1.224(2) . ?
O3 N3 1.2288(19) . ?
O4 N3 1.2245(19) . ?
O5 N5 1.2280(19) . ?
O6 N5 1.232(2) . ?
N1 C6 1.339(2) . ?
N1 C2 1.400(2) . ?
N1 H1 0.92(2) . ?
N3 C3 1.462(2) . ?
N5 C5 1.447(2) . ?
C2 C3 1.450(2) . ?
C3 C4 1.360(2) . ?
C4 C5 1.395(2) . ?
C4 H4 0.9500 . ?
C5 C6 1.362(2) . ?
C6 H6 0.9500 . ?
O2' C2' 1.214(2) . ?
O3' N3' 1.2257(18) . ?
O4' N3' 1.2272(18) . ?
O5' N5' 1.2257(19) . ?
O6' N5' 1.232(2) . ?
N1' C6' 1.338(2) . ?
N1' C2' 1.408(2) . ?
N1' H1' 0.88(2) . ?
N3' C3' 1.464(2) . ?
N5' C5' 1.444(2) . ?
C2' C3' 1.450(2) . ?
C3' C4' 1.354(2) . ?
C4' C5' 1.396(2) . ?
C4' H4' 0.9500 . ?
C5' C6' 1.364(2) . ?
C6' H6' 0.9500 . ?
C1C C2C 1.359(3) . ?
C1C C14C 1.425(2) . ?
C1C H1C 0.9500 . ?
C2C C3C 1.412(3) . ?
C2C H2C 0.9500 . ?
C3C C4C 1.354(3) . ?
C3C H3C 0.9500 . ?
C4C C5C 1.425(2) . ?
C4C H4C 0.9500 . ?
C5C C6C 1.395(2) . ?
C5C C14C 1.440(2) . ?
C6C C7C 1.387(2) . ?
C6C H6C 0.9500 . ?
C7C C8C 1.432(2) . ?
C7C C12C 1.437(2) . ?
C8C C9C 1.355(3) . ?
C8C H8C 0.9500 . ?
C9C C10C 1.411(3) . ?
C9C H9C 0.9500 . ?
C10C C11C 1.358(3) . ?
C10C H10C 0.9500 . ?
C11C C12C 1.425(2) . ?
C11C H11C 0.9500 . ?
C12C C13C 1.397(2) . ?
C13C C14C 1.393(2) . ?
C13C H13C 0.9500 . ?

loop_
_geom_hbond_atom_site_label_D
_geom_hbond_atom_site_label_H
_geom_hbond_atom_site_label_A
_geom_hbond_distance_DH
_geom_hbond_distance_HA
_geom_hbond_distance_DA
_geom_hbond_angle_DHA
_geom_hbond_site_symmetry_A
_geom_hbond_publ_flag
N1 H1 O2' 0.92(2) 2.08(2) 2.7483(18) 128.6(18) . yes
N1 H1 O3' 0.92(2) 2.29(2) 3.1431(19) 154.0(18) . yes
N1' H1' O2 0.88(2) 2.01(2) 2.7165(18) 136.8(17) 4_575 yes
N1' H1' O3 0.88(2) 2.45(2) 3.236(2) 148.9(17) 4_575 yes

loop_
_geom_torsion_atom_site_label_1
_geom_torsion_atom_site_label_2
_geom_torsion_atom_site_label_3
_geom_torsion_atom_site_label_4
_geom_torsion
_geom_torsion_site_symmetry_1
_geom_torsion_site_symmetry_2
_geom_torsion_site_symmetry_3
_geom_torsion_site_symmetry_4
_geom_torsion_publ_flag
C6 N1 C2 O2 178.19(16) . . . . ?
C6 N1 C2 C3 -1.2(2) . . . . ?
O2 C2 C3 C4 -177.44(17) . . . . ?
N1 C2 C3 C4 1.9(2) . . . . ?
O2 C2 C3 N3 2.1(3) . . . . ?
N1 C2 C3 N3 -178.61(14) . . . . ?
O4 N3 C3 C4 11.9(2) . . . . ?
O3 N3 C3 C4 -167.36(15) . . . . ?
O4 N3 C3 C2 -167.61(15) . . . . ?
O3 N3 C3 C2 13.1(2) . . . . ?
C2 C3 C4 C5 -1.3(3) . . . . ?
N3 C3 C4 C5 179.17(14) . . . . ?
C3 C4 C5 C6 -0.1(3) . . . . ?
C3 C4 C5 N5 178.93(15) . . . . ?
O5 N5 C5 C6 -170.78(16) . . . . ?
O6 N5 C5 C6 10.0(2) . . . . ?
O5 N5 C5 C4 10.2(2) . . . . ?
O6 N5 C5 C4 -169.03(16) . . . . ?
C2 N1 C6 C5 0.0(3) . . . . ?
C4 C5 C6 N1 0.8(2) . . . . ?
N5 C5 C6 N1 -178.26(15) . . . . ?
C6' N1' C2' O2' 179.60(16) . . . . ?
C6' N1' C2' C3' -1.9(2) . . . . ?
O2' C2' C3' C4' 177.83(17) . . . . ?
N1' C2' C3' C4' -0.5(2) . . . . ?
O2' C2' C3' N3' -2.0(3) . . . . ?
N1' C2' C3' N3' 179.64(14) . . . . ?
O3' N3' C3' C4' 157.11(16) . . . . ?
O4' N3' C3' C4' -22.0(2) . . . . ?
O3' N3' C3' C2' -23.0(2) . . . . ?
O4' N3' C3' C2' 157.93(15) . . . . ?
C2' C3' C4' C5' 2.2(3) . . . . ?
N3' C3' C4' C5' -177.89(15) . . . . ?
C3' C4' C5' C6' -1.8(3) . . . . ?
C3' C4' C5' N5' 178.03(15) . . . . ?
O5' N5' C5' C6' -177.64(16) . . . . ?
O6' N5' C5' C6' 1.9(2) . . . . ?
O5' N5' C5' C4' 2.5(2) . . . . ?
O6' N5' C5' C4' -177.95(16) . . . . ?
C2' N1' C6' C5' 2.4(3) . . . . ?
C4' C5' C6' N1' -0.4(3) . . . . ?
N5' C5' C6' N1' 179.77(15) . . . . ?
C14C C1C C2C C3C 1.9(3) . . . . ?
C1C C2C C3C C4C -1.3(3) . . . . ?
C2C C3C C4C C5C -0.5(3) . . . . ?
C3C C4C C5C C6C -177.99(17) . . . . ?
C3C C4C C5C C14C 1.6(3) . . . . ?
C4C C5C C6C C7C 179.15(16) . . . . ?
C14C C5C C6C C7C -0.5(2) . . . . ?
C5C C6C C7C C8C -179.69(16) . . . . ?
C5C C6C C7C C12C 0.2(2) . . . . ?
C6C C7C C8C C9C 177.64(17) . . . . ?
C12C C7C C8C C9C -2.2(3) . . . . ?
C7C C8C C9C C10C 0.7(3) . . . . ?
C8C C9C C10C C11C 1.4(3) . . . . ?
C9C C10C C11C C12C -1.8(3) . . . . ?
C10C C11C C12C C13C -178.60(17) . . . . ?
C10C C11C C12C C7C 0.2(3) . . . . ?
C6C C7C C12C C13C 0.7(2) . . . . ?
C8C C7C C12C C13C -179.39(15) . . . . ?
C6C C7C C12C C11C -178.11(16) . . . . ?
C8C C7C C12C C11C 1.8(2) . . . . ?
C11C C12C C13C C14C 177.44(16) . . . . ?
C7C C12C C13C C14C -1.4(2) . . . . ?
C12C C13C C14C C1C -177.58(16) . . . . ?
C12C C13C C14C C5C 1.1(3) . . . . ?
C2C C1C C14C C13C 178.03(17) . . . . ?
C2C C1C C14C C5C -0.6(3) . . . . ?
C6C C5C C14C C13C -0.1(2) . . . . ?
C4C C5C C14C C13C -179.78(16) . . . . ?
C6C C5C C14C C1C 178.57(15) . . . . ?
C4C C5C C14C C1C -1.1(2) . . . . ?
